data_7018621
loop_
_publ_author_name
'Weiss, Charles J.'
'Groves, Amy N.'
'Mock, Michael T.'
'Dougherty, William G.'
'Kassel, W. Scott'
'Helm, Monte L.'
'Dubois, Daniel L.'
'Bullock, R. Morris'

_publ_section_title
;
 Synthesis and reactivity of molybdenum and tungsten bis(dinitrogen)
 complexes supported by diphosphine chelates containing pendant amines.
;
_journal_issue 15
_journal_name_full 'Dalton transactions (Cambridge, England : 2003)'
_journal_page_first 4517
_journal_page_last 4529
_journal_paper_doi 10.1039/c2dt12224c
_journal_volume 41
_journal_year 2012
_chemical_formula_sum 'C17 H31 Mo0.5 N3 P2'
_chemical_formula_weight 387.36
_chemical_name_systematic
;
?
;
_space_group_IT_number 2
_symmetry_cell_setting triclinic
_symmetry_space_group_name_Hall '-P 1'
_symmetry_space_group_name_H-M 'P -1'
_atom_sites_solution_hydrogens geom
_atom_sites_solution_primary direct
_atom_sites_solution_secondary difmap
_audit_creation_method SHELXL-97
_cell_angle_alpha 100.910(3)
_cell_angle_beta 108.761(3)
_cell_angle_gamma 93.405(3)
_cell_formula_units_Z 2
_cell_length_a 8.6590(8)
_cell_length_b 11.0792(11)
_cell_length_c 11.0863(11)
_cell_measurement_reflns_used 9878
_cell_measurement_temperature 100(2)
_cell_measurement_theta_max 33.34
_cell_measurement_theta_min 2.62
_cell_volume 980.54(17)
_computing_cell_refinement 'Bruker SAINT'
_computing_data_collection 'Bruker APEX2'
_computing_data_reduction 'Bruker SAINT'
_computing_molecular_graphics 'Bruker SHELXTL'
_computing_publication_material 'Bruker SHELXTL'
_computing_structure_refinement 'SHELXL-97 (Sheldrick, 2008)'
_computing_structure_solution 'SHELXS-97 (Sheldrick, 2008)'
_diffrn_ambient_temperature 100(2)
_diffrn_measured_fraction_theta_full 0.999
_diffrn_measured_fraction_theta_max 0.988
_diffrn_measurement_device_type 'Bruker APEX-II CCD'
_diffrn_measurement_method '\f and \w scans'
_diffrn_radiation_monochromator graphite
_diffrn_radiation_source 'fine-focus sealed tube'
_diffrn_radiation_type MoK\a
_diffrn_radiation_wavelength 0.71073
_diffrn_reflns_av_R_equivalents 0.0290
_diffrn_reflns_av_sigmaI/netI 0.0333
_diffrn_reflns_limit_h_max 13
_diffrn_reflns_limit_h_min -13
_diffrn_reflns_limit_k_max 16
_diffrn_reflns_limit_k_min -17
_diffrn_reflns_limit_l_max 17
_diffrn_reflns_limit_l_min -17
_diffrn_reflns_number 23514
_diffrn_reflns_theta_full 25.00
_diffrn_reflns_theta_max 33.37
_diffrn_reflns_theta_min 1.89
_exptl_absorpt_coefficient_mu 0.529
_exptl_absorpt_correction_T_max 0.9690
_exptl_absorpt_correction_T_min 0.9201
_exptl_absorpt_correction_type multi-scan
_exptl_absorpt_process_details SADABS
_exptl_crystal_colour orange
_exptl_crystal_density_diffrn 1.312
_exptl_crystal_density_method 'not measured'
_exptl_crystal_description plate
_exptl_crystal_F_000 410
_exptl_crystal_size_max 0.16
_exptl_crystal_size_mid 0.12
_exptl_crystal_size_min 0.06
_refine_diff_density_max 0.518
_refine_diff_density_min -0.616
_refine_diff_density_rms 0.070
_refine_ls_extinction_method none
_refine_ls_goodness_of_fit_ref 1.053
_refine_ls_hydrogen_treatment constr
_refine_ls_matrix_type full
_refine_ls_number_parameters 209
_refine_ls_number_reflns 7522
_refine_ls_number_restraints 0
_refine_ls_restrained_S_all 1.053
_refine_ls_R_factor_all 0.0332
_refine_ls_R_factor_gt 0.0263
_refine_ls_shift/su_max 0.001
_refine_ls_shift/su_mean 0.000
_refine_ls_structure_factor_coef Fsqd
_refine_ls_weighting_details 'calc w=1/[\s^2^(Fo^2^)+(0.0245P)^2^+0.3097P] where P=(Fo^2^+2Fc^2^)/3'
_refine_ls_weighting_scheme calc
_refine_ls_wR_factor_gt 0.0596
_refine_ls_wR_factor_ref 0.0624
_reflns_number_gt 6633
_reflns_number_total 7522
_reflns_threshold_expression >2sigma(I)
_cod_data_source_file c2dt12224c.txt
_cod_data_source_block trans-Mo(N2)2(PEtNBnPEt)2_(trans-5)
_cod_depositor_comments
;
The following automatic conversions were performed:

'_symmetry_cell_setting' value 'Triclinic' changed to 'triclinic'
according to /home/saulius/struct/CIF-dictionaries/cif_core.dic
dictionary named 'cif_core.dic' version 2.4.1 from 2010-06-29.

Automatic conversion script
Id: cif_fix_values 1715 2011-07-08 13:25:40Z adriana 
;
_cod_original_cell_volume 980.54(16)
_cod_original_sg_symbol_H-M P-1
_cod_original_formula_sum 'C17 H31 Mo0.50 N3 P2'
_cod_database_code 7018621

loop_
_symmetry_equiv_pos_as_xyz
'x, y, z'
'-x, -y, -z'

loop_
_atom_site_label
_atom_site_type_symbol
_atom_site_fract_x
_atom_site_fract_y
_atom_site_fract_z
_atom_site_U_iso_or_equiv
_atom_site_adp_type
_atom_site_occupancy
_atom_site_symmetry_multiplicity
_atom_site_calc_flag
_atom_site_refinement_flags
Mo1 Mo 0.5000 1.0000 0.5000 0.00955(3) Uani 1 2 d S
N1 N 0.22329(11) 0.75714(9) 0.60746(9) 0.01428(17) Uani 1 1 d .
N2 N 0.66572(12) 0.89037(9) 0.46548(9) 0.01475(17) Uani 1 1 d .
N3 N 0.75566(13) 0.82773(11) 0.44614(11) 0.0237(2) Uani 1 1 d .
P1 P 0.28194(3) 0.82464(3) 0.39484(3) 0.01231(6) Uani 1 1 d .
P2 P 0.51821(3) 0.92171(3) 0.69671(3) 0.01149(5) Uani 1 1 d .
C1 C 0.34999(15) 0.67011(11) 0.36532(12) 0.0194(2) Uani 1 1 d .
H1A H 0.3895 0.6633 0.2902 0.023 Uiso 1 1 calc R
H1B H 0.4456 0.6666 0.4425 0.023 Uiso 1 1 calc R
C2 C 0.22536(18) 0.55627(12) 0.33817(14) 0.0259(3) Uani 1 1 d .
H2A H 0.2774 0.4811 0.3247 0.039 Uiso 1 1 calc R
H2B H 0.1315 0.5556 0.2596 0.039 Uiso 1 1 calc R
H2C H 0.1872 0.5591 0.4127 0.039 Uiso 1 1 calc R
C3 C 0.11686(14) 0.81442(11) 0.23625(11) 0.0181(2) Uani 1 1 d .
H3A H 0.1664 0.8087 0.1667 0.022 Uiso 1 1 calc R
H3B H 0.0401 0.7376 0.2160 0.022 Uiso 1 1 calc R
C4 C 0.02026(16) 0.92529(14) 0.23561(13) 0.0265(3) Uani 1 1 d .
H4A H -0.0537 0.9215 0.1466 0.040 Uiso 1 1 calc R
H4B H 0.0969 1.0022 0.2663 0.040 Uiso 1 1 calc R
H4C H -0.0444 0.9233 0.2935 0.040 Uiso 1 1 calc R
C5 C 0.14399(13) 0.80071(11) 0.48813(11) 0.0158(2) Uani 1 1 d .
H5A H 0.1023 0.8799 0.5119 0.019 Uiso 1 1 calc R
H5B H 0.0483 0.7395 0.4312 0.019 Uiso 1 1 calc R
C6 C 0.09574(14) 0.69960(12) 0.64851(12) 0.0191(2) Uani 1 1 d .
H6A H 0.0114 0.6458 0.5708 0.023 Uiso 1 1 calc R
H6B H 0.0412 0.7656 0.6857 0.023 Uiso 1 1 calc R
C7 C 0.13660(17) 0.64509(12) 0.86679(12) 0.0229(2) Uani 1 1 d .
H7A H 0.0804 0.7125 0.8884 0.027 Uiso 1 1 calc R
C8 C 0.19120(19) 0.56868(14) 0.95437(13) 0.0300(3) Uani 1 1 d .
H8A H 0.1717 0.5839 1.0351 0.036 Uiso 1 1 calc R
C9 C 0.2735(2) 0.47108(15) 0.92384(16) 0.0350(3) Uani 1 1 d .
H9A H 0.3108 0.4192 0.9836 0.042 Uiso 1 1 calc R
C10 C 0.3017(2) 0.44873(15) 0.80584(17) 0.0356(3) Uani 1 1 d .
H10A H 0.3582 0.3814 0.7846 0.043 Uiso 1 1 calc R
C11 C 0.24736(18) 0.52465(13) 0.71902(14) 0.0272(3) Uani 1 1 d .
H11A H 0.2674 0.5091 0.6385 0.033 Uiso 1 1 calc R
C12 C 0.16382(14) 0.62333(11) 0.74833(12) 0.0175(2) Uani 1 1 d .
C13 C 0.32485(14) 0.85830(11) 0.71404(11) 0.0152(2) Uani 1 1 d .
H13A H 0.3535 0.8285 0.7963 0.018 Uiso 1 1 calc R
H13B H 0.2580 0.9268 0.7225 0.018 Uiso 1 1 calc R
C14 C 0.63941(15) 0.79086(12) 0.72221(12) 0.0192(2) Uani 1 1 d .
H14A H 0.5768 0.7168 0.6547 0.023 Uiso 1 1 calc R
H14B H 0.7426 0.8104 0.7053 0.023 Uiso 1 1 calc R
C15 C 0.6854(2) 0.75506(16) 0.85300(14) 0.0372(4) Uani 1 1 d .
H15A H 0.7451 0.6827 0.8504 0.056 Uiso 1 1 calc R
H15B H 0.5854 0.7347 0.8723 0.056 Uiso 1 1 calc R
H15C H 0.7555 0.8245 0.9211 0.056 Uiso 1 1 calc R
C16 C 0.59490(14) 1.02523(11) 0.86178(11) 0.0163(2) Uani 1 1 d .
H16A H 0.5754 0.9795 0.9252 0.020 Uiso 1 1 calc R
H16B H 0.7151 1.0483 0.8873 0.020 Uiso 1 1 calc R
C17 C 0.51226(15) 1.14346(11) 0.86921(12) 0.0200(2) Uani 1 1 d .
H17A H 0.5638 1.1977 0.9561 0.030 Uiso 1 1 calc R
H17B H 0.3950 1.1218 0.8535 0.030 Uiso 1 1 calc R
H17C H 0.5251 1.1866 0.8029 0.030 Uiso 1 1 calc R

loop_
_atom_site_aniso_label
_atom_site_aniso_U_11
_atom_site_aniso_U_22
_atom_site_aniso_U_33
_atom_site_aniso_U_23
_atom_site_aniso_U_13
_atom_site_aniso_U_12
Mo1 0.00894(6) 0.01018(6) 0.00990(5) 0.00205(4) 0.00384(4) 0.00094(4)
N1 0.0122(4) 0.0163(4) 0.0154(4) 0.0056(3) 0.0054(3) -0.0010(3)
N2 0.0139(4) 0.0160(4) 0.0138(4) 0.0033(3) 0.0044(3) 0.0001(3)
N3 0.0182(5) 0.0272(6) 0.0256(5) 0.0031(4) 0.0085(4) 0.0064(4)
P1 0.01097(12) 0.01250(12) 0.01281(12) 0.00220(10) 0.00379(9) -0.00035(9)
P2 0.01142(12) 0.01265(12) 0.01125(11) 0.00331(9) 0.00460(9) 0.00154(9)
C1 0.0189(5) 0.0132(5) 0.0240(5) 0.0014(4) 0.0062(4) 0.0011(4)
C2 0.0324(7) 0.0138(5) 0.0293(6) -0.0004(5) 0.0116(5) -0.0035(5)
C3 0.0150(5) 0.0214(6) 0.0150(5) 0.0033(4) 0.0027(4) -0.0018(4)
C4 0.0202(6) 0.0357(7) 0.0215(6) 0.0086(5) 0.0021(5) 0.0092(5)
C5 0.0118(4) 0.0194(5) 0.0170(5) 0.0072(4) 0.0046(4) 0.0004(4)
C6 0.0140(5) 0.0227(6) 0.0229(5) 0.0101(5) 0.0071(4) -0.0002(4)
C7 0.0264(6) 0.0212(6) 0.0189(5) 0.0015(5) 0.0079(5) -0.0050(5)
C8 0.0370(8) 0.0324(7) 0.0166(5) 0.0064(5) 0.0057(5) -0.0095(6)
C9 0.0395(8) 0.0325(8) 0.0326(7) 0.0209(6) 0.0051(6) -0.0013(6)
C10 0.0421(9) 0.0299(8) 0.0434(9) 0.0204(7) 0.0174(7) 0.0135(6)
C11 0.0326(7) 0.0278(7) 0.0284(6) 0.0123(5) 0.0159(6) 0.0079(5)
C12 0.0154(5) 0.0182(5) 0.0192(5) 0.0066(4) 0.0058(4) -0.0035(4)
C13 0.0144(5) 0.0167(5) 0.0156(5) 0.0029(4) 0.0074(4) -0.0002(4)
C14 0.0224(6) 0.0221(6) 0.0180(5) 0.0090(4) 0.0097(4) 0.0103(4)
C15 0.0573(10) 0.0433(9) 0.0233(6) 0.0192(6) 0.0186(7) 0.0341(8)
C16 0.0185(5) 0.0181(5) 0.0122(4) 0.0028(4) 0.0056(4) 0.0006(4)
C17 0.0227(6) 0.0189(5) 0.0174(5) -0.0006(4) 0.0083(4) 0.0012(4)

loop_
_atom_type_symbol
_atom_type_description
_atom_type_scat_dispersion_real
_atom_type_scat_dispersion_imag
_atom_type_scat_source
C C 0.0033 0.0016 'International Tables Vol C Tables 4.2.6.8 and 6.1.1.4'
H H 0.0000 0.0000 'International Tables Vol C Tables 4.2.6.8 and 6.1.1.4'
N N 0.0061 0.0033 'International Tables Vol C Tables 4.2.6.8 and 6.1.1.4'
P P 0.1023 0.0942 'International Tables Vol C Tables 4.2.6.8 and 6.1.1.4'
Mo Mo -1.6832 0.6857 'International Tables Vol C Tables 4.2.6.8 and 6.1.1.4'

loop_
_geom_angle_atom_site_label_1
_geom_angle_atom_site_label_2
_geom_angle_atom_site_label_3
_geom_angle
_geom_angle_site_symmetry_1
_geom_angle_site_symmetry_3
N2 Mo1 N2 180.0 . 2_676
N2 Mo1 P1 90.26(3) . 2_676
N2 Mo1 P1 89.74(3) 2_676 2_676
N2 Mo1 P1 89.74(3) . .
N2 Mo1 P1 90.26(3) 2_676 .
P1 Mo1 P1 180.0 2_676 .
N2 Mo1 P2 90.21(3) . .
N2 Mo1 P2 89.79(3) 2_676 .
P1 Mo1 P2 97.255(11) 2_676 .
P1 Mo1 P2 82.744(11) . .
N2 Mo1 P2 89.79(3) . 2_676
N2 Mo1 P2 90.21(3) 2_676 2_676
P1 Mo1 P2 82.744(11) 2_676 2_676
P1 Mo1 P2 97.257(11) . 2_676
P2 Mo1 P2 180.0 . 2_676
C13 N1 C5 111.83(9) . .
C13 N1 C6 109.02(9) . .
C5 N1 C6 109.31(9) . .
N3 N2 Mo1 178.71(10) . .
C1 P1 C5 101.86(6) . .
C1 P1 C3 100.23(6) . .
C5 P1 C3 96.32(5) . .
C1 P1 Mo1 116.17(4) . .
C5 P1 Mo1 114.78(4) . .
C3 P1 Mo1 123.68(4) . .
C14 P2 C16 101.76(5) . .
C14 P2 C13 100.17(6) . .
C16 P2 C13 94.63(5) . .
C14 P2 Mo1 116.09(4) . .
C16 P2 Mo1 121.66(4) . .
C13 P2 Mo1 118.37(4) . .
C2 C1 P1 117.98(9) . .
C2 C1 H1A 107.8 . .
P1 C1 H1A 107.8 . .
C2 C1 H1B 107.8 . .
P1 C1 H1B 107.8 . .
H1A C1 H1B 107.1 . .
C1 C2 H2A 109.5 . .
C1 C2 H2B 109.5 . .
H2A C2 H2B 109.5 . .
C1 C2 H2C 109.5 . .
H2A C2 H2C 109.5 . .
H2B C2 H2C 109.5 . .
C4 C3 P1 112.88(8) . .
C4 C3 H3A 109.0 . .
P1 C3 H3A 109.0 . .
C4 C3 H3B 109.0 . .
P1 C3 H3B 109.0 . .
H3A C3 H3B 107.8 . .
C3 C4 H4A 109.5 . .
C3 C4 H4B 109.5 . .
H4A C4 H4B 109.5 . .
C3 C4 H4C 109.5 . .
H4A C4 H4C 109.5 . .
H4B C4 H4C 109.5 . .
N1 C5 P1 113.75(7) . .
N1 C5 H5A 108.8 . .
P1 C5 H5A 108.8 . .
N1 C5 H5B 108.8 . .
P1 C5 H5B 108.8 . .
H5A C5 H5B 107.7 . .
N1 C6 C12 112.99(9) . .
N1 C6 H6A 109.0 . .
C12 C6 H6A 109.0 . .
N1 C6 H6B 109.0 . .
C12 C6 H6B 109.0 . .
H6A C6 H6B 107.8 . .
C12 C7 C8 120.45(13) . .
C12 C7 H7A 119.8 . .
C8 C7 H7A 119.8 . .
C9 C8 C7 120.07(13) . .
C9 C8 H8A 120.0 . .
C7 C8 H8A 120.0 . .
C8 C9 C10 119.93(14) . .
C8 C9 H9A 120.0 . .
C10 C9 H9A 120.0 . .
C11 C10 C9 119.93(15) . .
C11 C10 H10A 120.0 . .
C9 C10 H10A 120.0 . .
C10 C11 C12 120.80(13) . .
C10 C11 H11A 119.6 . .
C12 C11 H11A 119.6 . .
C7 C12 C11 118.82(12) . .
C7 C12 C6 121.19(12) . .
C11 C12 C6 119.88(11) . .
N1 C13 P2 115.89(8) . .
N1 C13 H13A 108.3 . .
P2 C13 H13A 108.3 . .
N1 C13 H13B 108.3 . .
P2 C13 H13B 108.3 . .
H13A C13 H13B 107.4 . .
C15 C14 P2 118.98(9) . .
C15 C14 H14A 107.6 . .
P2 C14 H14A 107.6 . .
C15 C14 H14B 107.6 . .
P2 C14 H14B 107.6 . .
H14A C14 H14B 107.0 . .
C14 C15 H15A 109.5 . .
C14 C15 H15B 109.5 . .
H15A C15 H15B 109.5 . .
C14 C15 H15C 109.5 . .
H15A C15 H15C 109.5 . .
H15B C15 H15C 109.5 . .
C17 C16 P2 112.95(8) . .
C17 C16 H16A 109.0 . .
P2 C16 H16A 109.0 . .
C17 C16 H16B 109.0 . .
P2 C16 H16B 109.0 . .
H16A C16 H16B 107.8 . .
C16 C17 H17A 109.5 . .
C16 C17 H17B 109.5 . .
H17A C17 H17B 109.5 . .
C16 C17 H17C 109.5 . .
H17A C17 H17C 109.5 . .
H17B C17 H17C 109.5 . .

loop_
_geom_bond_atom_site_label_1
_geom_bond_atom_site_label_2
_geom_bond_distance
_geom_bond_site_symmetry_2
Mo1 N2 2.0163(10) .
Mo1 N2 2.0163(10) 2_676
Mo1 P1 2.4474(3) 2_676
Mo1 P1 2.4474(3) .
Mo1 P2 2.4585(3) .
Mo1 P2 2.4585(3) 2_676
N1 C13 1.4625(14) .
N1 C5 1.4668(14) .
N1 C6 1.4773(15) .
N2 N3 1.1178(14) .
P1 C1 1.8486(12) .
P1 C5 1.8513(12) .
P1 C3 1.8536(11) .
P2 C14 1.8515(12) .
P2 C16 1.8544(11) .
P2 C13 1.8579(12) .
C1 C2 1.5270(18) .
C1 H1A 0.9900 .
C1 H1B 0.9900 .
C2 H2A 0.9800 .
C2 H2B 0.9800 .
C2 H2C 0.9800 .
C3 C4 1.5265(18) .
C3 H3A 0.9900 .
C3 H3B 0.9900 .
C4 H4A 0.9800 .
C4 H4B 0.9800 .
C4 H4C 0.9800 .
C5 H5A 0.9900 .
C5 H5B 0.9900 .
C6 C12 1.5099(17) .
C6 H6A 0.9900 .
C6 H6B 0.9900 .
C7 C12 1.3872(17) .
C7 C8 1.395(2) .
C7 H7A 0.9500 .
C8 C9 1.378(2) .
C8 H8A 0.9500 .
C9 C10 1.386(2) .
C9 H9A 0.9500 .
C10 C11 1.385(2) .
C10 H10A 0.9500 .
C11 C12 1.3910(18) .
C11 H11A 0.9500 .
C13 H13A 0.9900 .
C13 H13B 0.9900 .
C14 C15 1.5110(18) .
C14 H14A 0.9900 .
C14 H14B 0.9900 .
C15 H15A 0.9800 .
C15 H15B 0.9800 .
C15 H15C 0.9800 .
C16 C17 1.5307(17) .
C16 H16A 0.9900 .
C16 H16B 0.9900 .
C17 H17A 0.9800 .
C17 H17B 0.9800 .
C17 H17C 0.9800 .
